data_4111675
loop_
_publ_author_name
'Curtis P. Berlinguette'
'Alina Dragulescu-Andrasi'
'Andreas Sieber'
'Hans-Ulrich G\"udel'
'Catalina Achim'
'Kim R. Dunbar'

_publ_section_title
;
 A Charge-Transfer-Induced Spin Transition in a Discrete Complex: The Role
 of Extrinsic Factors in Stabilizing Three Electronic Isomeric Forms of a
 Cyanide-Bridged Co/Fe Cluster
;
_journal_name_full 'Journal of the American Chemical Society'
_journal_page_first 6766
_journal_page_last 6779
_journal_paper_doi 10.1021/ja043162u
_journal_volume 127
_journal_year 2005
_chemical_formula_moiety 'C108 H110 Co3 Fe2 N24 O7'
_chemical_formula_sum 'C108 H110 Co3 Fe2 N24 O7'
_chemical_formula_weight 2144.7
_chemical_name_common ((Co(tmphen)2)3(Fe(CN)6)2).7H2O
_chemical_name_systematic ((Co(tmphen)2)3(Fe(CN)6)2).7H2O
_space_group_IT_number 14
_symmetry_cell_setting monoclinic
_symmetry_space_group_name_Hall '-P 2ybc'
_symmetry_space_group_name_H-M 'P 1 21/c 1'
_atom_sites_solution_hydrogens geom
_atom_sites_solution_primary direct
_atom_sites_solution_secondary difmap
_audit_creation_method SHELXL-97
_cell_angle_alpha 90.00
_cell_angle_beta 97.67(4)
_cell_angle_gamma 90.00
_cell_formula_units_Z 4
_cell_length_a 19.090(19)
_cell_length_b 25.21(3)
_cell_length_c 24.69(2)
_cell_measurement_reflns_used 12281
_cell_measurement_temperature 173(2)
_cell_measurement_theta_max 17.3805
_cell_measurement_theta_min 2.2575
_cell_volume 11776(2)
_computing_cell_refinement 'SAINT (BRUKER, 2001)'
_computing_data_collection 'SMART (BRUKER, 2000)'
_computing_data_reduction 'SAINT (BRUKER, 2001)'
_computing_structure_refinement 'SHELXL-97 (Sheldrick, 1997)'
_computing_structure_solution 'SHELXS-97 (Sheldrick, 1990)'
_diffrn_ambient_temperature 170(2)
_diffrn_measured_fraction_theta_full 0.995
_diffrn_measured_fraction_theta_max 0.995
_diffrn_measurement_device_type 'BRUKER APEX'
_diffrn_radiation_monochromator graphite
_diffrn_radiation_source 'fine-focus sealed tube'
_diffrn_radiation_type MoK\a
_diffrn_radiation_wavelength 0.71073
_diffrn_reflns_av_R_equivalents 0.1651
_diffrn_reflns_av_sigmaI/netI 0.1124
_diffrn_reflns_limit_h_max 19
_diffrn_reflns_limit_h_min -19
_diffrn_reflns_limit_k_max 25
_diffrn_reflns_limit_k_min -25
_diffrn_reflns_limit_l_max 24
_diffrn_reflns_limit_l_min -24
_diffrn_reflns_number 56523
_diffrn_reflns_theta_full 20.81
_diffrn_reflns_theta_max 20.81
_diffrn_reflns_theta_min 2.03
_exptl_absorpt_coefficient_mu 0.713
_exptl_absorpt_correction_T_max 0.9193
_exptl_absorpt_correction_T_min 0.8764
_exptl_absorpt_correction_type multi-scan
_exptl_absorpt_process_details 'SADABS: Bruker,2000'
_exptl_crystal_colour red
_exptl_crystal_density_diffrn 1.201
_exptl_crystal_description block
_exptl_crystal_F_000 4404
_exptl_crystal_size_max 0.19
_exptl_crystal_size_mid 0.13
_exptl_crystal_size_min 0.12
_refine_diff_density_max 0.975
_refine_diff_density_min -0.543
_refine_diff_density_rms 0.162
_refine_ls_extinction_coef 0.0037(4)
_refine_ls_extinction_expression Fc^*^=kFc[1+0.001xFc^2^\l^3^/sin(2\q)]^-1/4^
_refine_ls_extinction_method SHELXL
_refine_ls_goodness_of_fit_ref 1.013
_refine_ls_hydrogen_treatment mixed
_refine_ls_matrix_type full
_refine_ls_number_parameters 1335
_refine_ls_number_reflns 12281
_refine_ls_number_restraints 0
_refine_ls_restrained_S_all 1.013
_refine_ls_R_factor_all 0.1344
_refine_ls_R_factor_gt 0.0954
_refine_ls_shift/su_max 0.037
_refine_ls_shift/su_mean 0.002
_refine_ls_structure_factor_coef Fsqd
_refine_ls_weighting_details 'calc w=1/[\s^2^(Fo^2^)+(0.1976P)^2^+0.0000P] where P=(Fo^2^+2Fc^2^)/3'
_refine_ls_weighting_scheme calc
_refine_ls_wR_factor_gt 0.2664
_refine_ls_wR_factor_ref 0.2941
_reflns_number_gt 7666
_reflns_number_total 12281
_reflns_threshold_expression >2sigma(I)
_cod_data_source_file ja043162usi20041118_094408_06.cif
_cod_data_source_block {[Co(tmphen)2]3[Fe(CN)6]2}_170K
_cod_original_cell_volume 11779(21)
_cod_database_code 4111675

loop_
_symmetry_equiv_pos_as_xyz
'x, y, z'
'-x, y+1/2, -z+1/2'
'-x, -y, -z'
'x, -y-1/2, z-1/2'

loop_
_atom_site_label
_atom_site_type_symbol
_atom_site_fract_x
_atom_site_fract_y
_atom_site_fract_z
_atom_site_U_iso_or_equiv
_atom_site_adp_type
_atom_site_occupancy
_atom_site_symmetry_multiplicity
_atom_site_calc_flag
_atom_site_refinement_flags
_atom_site_disorder_assembly
_atom_site_disorder_group
Co1 Co 0.06086(7) 0.37140(5) 0.61565(5) 0.0424(5) Uani 1 1 d . A -1
Co2 Co 0.29261(7) 0.36719(5) 0.83115(5) 0.0441(5) Uani 1 1 d . A -1
Co3 Co 0.35634(7) 0.54553(5) 0.66388(6) 0.0416(5) Uani 1 1 d . A -1
Fe1 Fe 0.32359(7) 0.34984(6) 0.63439(6) 0.0466(5) Uani 1 1 d . A -1
Fe2 Fe 0.13813(8) 0.51603(6) 0.75289(6) 0.0492(5) Uani 1 1 d . A -1
O1S O 0.233(4) 0.714(3) 0.324(3) 0.22(3) Uiso 0.25 1 d P B -1
O2S O 0.230(2) 0.8195(14) 0.5926(15) 0.095(11) Uiso 0.25 1 d P C -2
O4S O 0.636(2) 0.3787(14) 0.6783(15) 0.092(11) Uiso 0.25 1 d P D -4
O5S O 0.631(2) 0.3237(17) 0.6610(17) 0.113(13) Uiso 0.25 1 d P E -5
O6S O -0.280(2) 0.1618(16) 0.5570(17) 0.115(14) Uiso 0.25 1 d P F -6
O7S O -0.247(2) 0.1730(16) 0.7273(17) 0.097(12) Uiso 0.25 1 d P G -7
O8S O 0.3096(18) 0.1777(13) 0.7647(14) 0.083(10) Uiso 0.25 1 d P H -8
O9S O -0.145(2) 0.4603(14) 0.7666(14) 0.218(14) Uiso 0.50 1 d P I -9
O10S O -0.285(3) 0.590(2) 0.704(2) 0.140(17) Uiso 0.25 1 d P J -10
O11S O -0.240(3) 0.558(2) 0.729(2) 0.143(17) Uiso 0.25 1 d P K -11
O12S O -0.0781(18) 0.5785(13) 0.8650(13) 0.201(13) Uiso 0.50 1 d P L -12
O13S O 0.6973(12) 0.4793(8) 1.0104(9) 0.120(7) Uiso 0.50 1 d P M -13
O14S O 0.1178(13) 0.4816(10) 0.9224(10) 0.137(8) Uiso 0.50 1 d P N -14
O15S O 0.0865(15) 0.4457(11) 0.9579(12) 0.150(9) Uiso 0.50 1 d P O -15
O16S O 0.5550(19) 0.2968(12) 1.0799(13) 0.181(12) Uiso 0.50 1 d P P -16
O17S O 0.265(3) 0.806(2) 0.305(3) 0.17(2) Uiso 0.25 1 d P Q -17
O18S O 0.4286(18) 0.2716(12) 1.0452(13) 0.183(11) Uiso 0.50 1 d P R -18
O19S O 0.493(2) 0.2946(12) 1.0680(13) 0.177(11) Uiso 0.50 1 d P S -19
O30S O 0.0697(15) 0.0869(11) 0.4926(12) 0.160(10) Uiso 0.50 1 d P T -30
N1 N 0.3103(5) 0.3253(4) 0.5122(5) 0.078(3) Uani 1 1 d . A -1
N2 N 0.3217(5) 0.2291(4) 0.6552(4) 0.071(3) Uani 1 1 d . A -1
N3 N 0.4868(6) 0.3553(4) 0.6392(5) 0.080(3) Uani 1 1 d . A -1
N4 N 0.1623(5) 0.3441(3) 0.6266(3) 0.046(2) Uani 1 1 d . A -1
N5 N 0.3247(4) 0.3667(3) 0.7572(4) 0.047(2) Uani 1 1 d . A -1
N6 N 0.3299(4) 0.4727(4) 0.6312(4) 0.053(2) Uani 1 1 d . A -1
N7 N 0.0924(4) 0.4411(4) 0.6579(4) 0.046(2) Uani 1 1 d . A -1
N8 N 0.2139(4) 0.4198(4) 0.8098(3) 0.046(2) Uani 1 1 d . A -1
N9 N 0.2770(5) 0.5413(3) 0.7098(3) 0.047(2) Uani 1 1 d . A -1
N10 N 0.0839(6) 0.6191(4) 0.6933(4) 0.073(3) Uani 1 1 d . A -1
N11 N -0.0051(7) 0.4916(5) 0.7897(5) 0.102(4) Uani 1 1 d . A -1
N12 N 0.1826(7) 0.5805(4) 0.8560(5) 0.087(4) Uani 1 1 d . A -1
N13 N 0.0722(4) 0.3959(3) 0.5349(3) 0.047(2) Uani 1 1 d . A -1
N14 N -0.0397(4) 0.4050(3) 0.5877(4) 0.051(2) Uani 1 1 d . A -1
N15 N 0.0147(4) 0.2970(3) 0.5882(3) 0.042(2) Uani 1 1 d . A -1
N16 N 0.0290(4) 0.3370(3) 0.6875(3) 0.043(2) Uani 1 1 d . A -1
N17 N 0.2253(4) 0.3036(3) 0.8107(3) 0.042(2) Uani 1 1 d . A -1
N18 N 0.2577(5) 0.3514(4) 0.9061(4) 0.055(2) Uani 1 1 d . A -1
N19 N 0.3812(6) 0.3237(4) 0.8623(4) 0.072(3) Uani 1 1 d . A -1
N20 N 0.3619(5) 0.4272(4) 0.8594(4) 0.053(2) Uani 1 1 d . A -1
N21 N 0.4357(4) 0.5172(3) 0.7228(3) 0.041(2) Uani 1 1 d . A -1
N22 N 0.3973(5) 0.6173(3) 0.7011(4) 0.050(2) Uani 1 1 d . A -1
N23 N 0.4297(5) 0.5534(3) 0.6094(4) 0.049(2) Uani 1 1 d . A -1
N24 N 0.3012(5) 0.5928(3) 0.6032(4) 0.055(2) Uani 1 1 d . A -1
C1 C 0.3165(6) 0.3360(4) 0.5578(6) 0.056(3) Uani 1 1 d . A -1
C2 C 0.3232(5) 0.2748(5) 0.6463(5) 0.057(3) Uani 1 1 d . A -1
C3 C 0.4251(7) 0.3520(4) 0.6376(5) 0.056(3) Uani 1 1 d . A -1
C4 C 0.2222(7) 0.3469(4) 0.6305(4) 0.045(3) Uani 1 1 d . A -1
C5 C 0.3270(5) 0.3605(4) 0.7108(5) 0.041(3) Uani 1 1 d . A -1
C6 C 0.3255(5) 0.4266(5) 0.6282(4) 0.040(3) Uani 1 1 d . A -1
C7 C 0.1111(5) 0.4713(4) 0.6916(5) 0.044(3) Uani 1 1 d . A -1
C8 C 0.1821(6) 0.4549(4) 0.7888(4) 0.046(3) Uani 1 1 d . A -1
C9 C 0.2245(6) 0.5311(4) 0.7270(4) 0.046(3) Uani 1 1 d . A -1
C10 C 0.1021(6) 0.5794(5) 0.7155(5) 0.054(3) Uani 1 1 d . A -1
C11 C 0.0482(7) 0.5017(5) 0.7767(5) 0.068(4) Uani 1 1 d . A -1
C12 C 0.1652(7) 0.5564(5) 0.8164(5) 0.069(4) Uani 1 1 d . A -1
C13 C 0.4928(6) 0.5336(4) 0.6118(5) 0.058(3) Uani 1 1 d . A -1
H13 H 0.5098 0.5142 0.6439 0.070 Uiso 1 1 calc R . .
C14 C 0.5376(7) 0.5376(5) 0.5727(7) 0.074(4) Uani 1 1 d . A -1
C15 C 0.5169(7) 0.5666(6) 0.5260(6) 0.072(4) Uani 1 1 d . A -1
C16 C 0.4506(8) 0.5905(5) 0.5221(5) 0.066(4) Uani 1 1 d . A -1
C17 C 0.4200(9) 0.6242(6) 0.4778(6) 0.083(4) Uani 1 1 d . A -1
H17 H 0.4460 0.6310 0.4483 0.099 Uiso 1 1 calc R . .
C18 C 0.3522(9) 0.6474(5) 0.4771(5) 0.083(4) Uani 1 1 d . A -1
H18 H 0.3337 0.6687 0.4469 0.099 Uiso 1 1 calc R . .
C19 C 0.3117(7) 0.6397(5) 0.5197(5) 0.065(3) Uani 1 1 d . A -1
C20 C 0.2424(8) 0.6624(5) 0.5206(5) 0.072(4) Uani 1 1 d . A -1
C21 C 0.2060(6) 0.6490(5) 0.5637(6) 0.065(3) Uani 1 1 d . A -1
C22 C 0.2365(6) 0.6142(4) 0.6027(5) 0.058(3) Uani 1 1 d . A -1
H22 H 0.2101 0.6044 0.6311 0.070 Uiso 1 1 calc R . .
C23 C 0.3382(6) 0.6059(5) 0.5617(5) 0.057(3) Uani 1 1 d . A -1
C24 C 0.4070(6) 0.5822(5) 0.5656(5) 0.057(3) Uani 1 1 d . A -1
C25 C 0.6093(7) 0.5132(6) 0.5810(7) 0.108(5) Uani 1 1 d . A -1
H25A H 0.6233 0.5036 0.5455 0.163 Uiso 1 1 calc R . .
H25B H 0.6085 0.4813 0.6036 0.163 Uiso 1 1 calc R . .
H25C H 0.6433 0.5387 0.5994 0.163 Uiso 1 1 calc R . .
C26 C 0.5627(8) 0.5745(6) 0.4827(6) 0.112(6) Uani 1 1 d . A -1
H26A H 0.5890 0.6077 0.4892 0.168 Uiso 1 1 calc R . .
H26B H 0.5333 0.5760 0.4470 0.168 Uiso 1 1 calc R . .
H26C H 0.5960 0.5448 0.4831 0.168 Uiso 1 1 calc R . .
C27 C 0.2118(8) 0.6995(6) 0.4763(6) 0.105(5) Uani 1 1 d . A -1
H27A H 0.1702 0.6832 0.4553 0.157 Uiso 1 1 calc R . .
H27B H 0.2473 0.7070 0.4520 0.157 Uiso 1 1 calc R . .
H27C H 0.1980 0.7327 0.4927 0.157 Uiso 1 1 calc R . .
C28 C 0.1348(6) 0.6732(5) 0.5709(5) 0.077(4) Uani 1 1 d . A -1
H28A H 0.1193 0.6595 0.6044 0.116 Uiso 1 1 calc R . .
H28B H 0.1000 0.6637 0.5395 0.116 Uiso 1 1 calc R . .
H28C H 0.1392 0.7118 0.5733 0.116 Uiso 1 1 calc R . .
C29 C 0.3752(6) 0.6678(4) 0.6907(5) 0.067(3) Uani 1 1 d . A -1
H29 H 0.3332 0.6734 0.6661 0.081 Uiso 1 1 calc R . .
C30 C 0.4102(7) 0.7109(4) 0.7139(6) 0.080(4) Uani 1 1 d . A -1
C31 C 0.4726(7) 0.7057(5) 0.7466(6) 0.088(5) Uani 1 1 d . A -1
C32 C 0.4967(7) 0.6527(5) 0.7591(5) 0.071(4) Uani 1 1 d . A -1
C33 C 0.5614(7) 0.6413(5) 0.7940(6) 0.091(5) Uani 1 1 d . A -1
H33 H 0.5894 0.6695 0.8107 0.109 Uiso 1 1 calc R . .
C34 C 0.5823(7) 0.5912(5) 0.8029(5) 0.080(4) Uani 1 1 d . A -1
H34 H 0.6261 0.5850 0.8252 0.096 Uiso 1 1 calc R . .
C35 C 0.5418(6) 0.5453(4) 0.7803(5) 0.059(3) Uani 1 1 d . A -1
C36 C 0.5610(6) 0.4917(5) 0.7906(5) 0.067(3) Uani 1 1 d . A -1
C37 C 0.5159(6) 0.4536(4) 0.7679(5) 0.057(3) Uani 1 1 d . A -1
C38 C 0.4534(6) 0.4684(4) 0.7349(4) 0.047(3) Uani 1 1 d . A -1
H38 H 0.4220 0.4410 0.7206 0.057 Uiso 1 1 calc R . .
C39 C 0.4791(5) 0.5568(4) 0.7465(4) 0.048(3) Uani 1 1 d . A -1
C40 C 0.4576(6) 0.6108(4) 0.7352(4) 0.048(3) Uani 1 1 d . A -1
C41 C 0.3809(9) 0.7665(5) 0.6963(7) 0.125(7) Uani 1 1 d . A -1
H41A H 0.3670 0.7851 0.7280 0.187 Uiso 1 1 calc R . .
H41B H 0.3397 0.7626 0.6683 0.187 Uiso 1 1 calc R . .
H41C H 0.4175 0.7869 0.6813 0.187 Uiso 1 1 calc R . .
C42 C 0.5128(9) 0.7524(5) 0.7714(7) 0.138(8) Uani 1 1 d . A -1
H42A H 0.5276 0.7746 0.7423 0.206 Uiso 1 1 calc R . .
H42B H 0.5546 0.7402 0.7955 0.206 Uiso 1 1 calc R . .
H42C H 0.4826 0.7732 0.7926 0.206 Uiso 1 1 calc R . .
C43 C 0.6295(7) 0.4773(6) 0.8249(7) 0.112(6) Uani 1 1 d . A -1
H43A H 0.6198 0.4549 0.8555 0.168 Uiso 1 1 calc R . .
H43B H 0.6538 0.5097 0.8391 0.168 Uiso 1 1 calc R . .
H43C H 0.6595 0.4579 0.8025 0.168 Uiso 1 1 calc R . .
C44 C 0.5302(7) 0.3939(4) 0.7761(5) 0.085(4) Uani 1 1 d . A -1
H44A H 0.5668 0.3828 0.7541 0.127 Uiso 1 1 calc R . .
H44B H 0.4867 0.3740 0.7645 0.127 Uiso 1 1 calc R . .
H44C H 0.5463 0.3868 0.8148 0.127 Uiso 1 1 calc R . .
C45 C 0.1271(5) 0.3911(4) 0.5060(4) 0.045(3) Uani 1 1 d . A -1
H45 H 0.1689 0.3749 0.5239 0.054 Uiso 1 1 calc R . .
C46 C 0.1282(6) 0.4075(4) 0.4525(4) 0.051(3) Uani 1 1 d . A -1
C47 C 0.0691(7) 0.4312(4) 0.4257(5) 0.059(3) Uani 1 1 d . A -1
C48 C 0.0091(6) 0.4373(4) 0.4529(5) 0.051(3) Uani 1 1 d . A -1
C49 C -0.0557(6) 0.4617(4) 0.4294(5) 0.056(3) Uani 1 1 d . A -1
H49 H -0.0595 0.4745 0.3929 0.068 Uiso 1 1 calc R . .
C50 C -0.1096(6) 0.4669(4) 0.4563(5) 0.054(3) Uani 1 1 d . A -1
H50 H -0.1510 0.4840 0.4388 0.064 Uiso 1 1 calc R . .
C51 C -0.1091(6) 0.4482(4) 0.5102(5) 0.052(3) Uani 1 1 d . A -1
C52 C -0.1657(7) 0.4521(5) 0.5389(6) 0.071(4) Uani 1 1 d . A -1
C53 C -0.1609(6) 0.4318(5) 0.5911(6) 0.072(4) Uani 1 1 d . A -1
C54 C -0.0956(6) 0.4090(5) 0.6142(5) 0.069(4) Uani 1 1 d . A -1
H54 H -0.0916 0.3960 0.6506 0.083 Uiso 1 1 calc R . .
C55 C -0.0472(5) 0.4241(4) 0.5372(5) 0.047(3) Uani 1 1 d . A -1
C56 C 0.0128(6) 0.4193(4) 0.5080(5) 0.050(3) Uani 1 1 d . A -1
C57 C 0.1954(6) 0.3993(5) 0.4282(5) 0.074(4) Uani 1 1 d . A -1
H57A H 0.2313 0.3838 0.4557 0.111 Uiso 1 1 calc R . .
H57B H 0.2122 0.4335 0.4161 0.111 Uiso 1 1 calc R . .
H57C H 0.1865 0.3752 0.3969 0.111 Uiso 1 1 calc R . .
C58 C 0.0640(7) 0.4519(4) 0.3675(5) 0.072(4) Uani 1 1 d . A -1
H58A H 0.1065 0.4417 0.3517 0.108 Uiso 1 1 calc R . .
H58B H 0.0599 0.4906 0.3676 0.108 Uiso 1 1 calc R . .
H58C H 0.0222 0.4367 0.3455 0.108 Uiso 1 1 calc R . .
C60 C -0.2181(7) 0.4338(7) 0.6300(6) 0.111(6) Uani 1 1 d . A -1
H60A H -0.2258 0.4707 0.6402 0.167 Uiso 1 1 calc R . .
H60B H -0.2024 0.4130 0.6629 0.167 Uiso 1 1 calc R . .
H60C H -0.2624 0.4189 0.6114 0.167 Uiso 1 1 calc R . .
C61 C 0.0070(5) 0.2758(4) 0.5380(4) 0.049(3) Uani 1 1 d . A -1
H61 H 0.0248 0.2954 0.5099 0.058 Uiso 1 1 calc R . .
C62 C -0.0250(6) 0.2271(5) 0.5237(4) 0.050(3) Uani 1 1 d . A -1
C63 C -0.0528(5) 0.1980(4) 0.5629(4) 0.052(3) Uani 1 1 d . A -1
C64 C -0.0478(5) 0.2192(4) 0.6159(4) 0.048(3) Uani 1 1 d . A -1
C65 C -0.0759(6) 0.1933(5) 0.6602(5) 0.068(4) Uani 1 1 d . A -1
H65 H -0.0998 0.1604 0.6540 0.082 Uiso 1 1 calc R . .
C66 C -0.0685(7) 0.2155(5) 0.7110(4) 0.066(4) Uani 1 1 d . A -1
H66 H -0.0877 0.1974 0.7394 0.079 Uiso 1 1 calc R . .
C67 C -0.0329(5) 0.2650(4) 0.7230(4) 0.046(3) Uani 1 1 d . A -1
C68 C -0.0227(6) 0.2868(4) 0.7744(4) 0.057(3) Uani 1 1 d . A -1
C69 C 0.0149(6) 0.3340(5) 0.7834(4) 0.055(3) Uani 1 1 d . A -1
C70 C 0.0401(5) 0.3569(4) 0.7378(5) 0.051(3) Uani 1 1 d . A -1
H70 H 0.0668 0.3887 0.7433 0.061 Uiso 1 1 calc R . .
C71 C -0.0065(5) 0.2903(4) 0.6804(4) 0.043(3) Uani 1 1 d . A -1
C72 C -0.0133(5) 0.2680(4) 0.6264(4) 0.042(3) Uani 1 1 d . A -1
C73 C -0.0267(6) 0.2077(5) 0.4659(4) 0.062(3) Uani 1 1 d . A -1
H73A H -0.0059 0.1721 0.4662 0.093 Uiso 1 1 calc R . .
H73B H 0.0004 0.2320 0.4457 0.093 Uiso 1 1 calc R . .
H73C H -0.0758 0.2063 0.4482 0.093 Uiso 1 1 calc R . .
C74 C -0.0888(7) 0.1469(5) 0.5480(5) 0.078(4) Uani 1 1 d . A -1
H74A H -0.1395 0.1531 0.5375 0.116 Uiso 1 1 calc R . .
H74B H -0.0819 0.1228 0.5794 0.116 Uiso 1 1 calc R . .
H74C H -0.0688 0.1309 0.5173 0.116 Uiso 1 1 calc R . .
C75 C -0.0547(7) 0.2617(5) 0.8224(4) 0.075(4) Uani 1 1 d . A -1
H75A H -0.0286 0.2740 0.8570 0.113 Uiso 1 1 calc R . .
H75B H -0.0515 0.2230 0.8202 0.113 Uiso 1 1 calc R . .
H75C H -0.1044 0.2722 0.8205 0.113 Uiso 1 1 calc R . .
C76 C 0.0310(6) 0.3614(4) 0.8375(4) 0.061(3) Uani 1 1 d . A -1
H76A H -0.0129 0.3753 0.8486 0.092 Uiso 1 1 calc R . .
H76B H 0.0639 0.3907 0.8344 0.092 Uiso 1 1 calc R . .
H76C H 0.0524 0.3360 0.8650 0.092 Uiso 1 1 calc R . .
C77 C 0.2079(5) 0.2814(4) 0.7630(4) 0.052(3) Uani 1 1 d . A -1
H77 H 0.2266 0.2964 0.7327 0.062 Uiso 1 1 calc R . .
C78 C 0.1642(6) 0.2375(4) 0.7533(4) 0.050(3) Uani 1 1 d . A -1
C79 C 0.1348(6) 0.2155(4) 0.7959(5) 0.056(3) Uani 1 1 d . A -1
C80 C 0.1507(5) 0.2396(4) 0.8475(5) 0.054(3) Uani 1 1 d . A -1
C81 C 0.1244(6) 0.2219(5) 0.8968(6) 0.065(3) Uani 1 1 d . A -1
H81 H 0.0913 0.1936 0.8942 0.078 Uiso 1 1 calc R . .
C82 C 0.1445(7) 0.2436(5) 0.9459(5) 0.067(3) Uani 1 1 d . A -1
H82 H 0.1280 0.2288 0.9773 0.081 Uiso 1 1 calc R . .
C83 C 0.1902(6) 0.2886(5) 0.9519(5) 0.060(3) Uani 1 1 d . A -1
C84 C 0.2112(7) 0.3158(6) 1.0023(5) 0.076(4) Uani 1 1 d . A -1
C85 C 0.2562(7) 0.3581(6) 1.0020(5) 0.080(4) Uani 1 1 d . A -1
C86 C 0.2759(7) 0.3736(5) 0.9524(6) 0.073(4) Uani 1 1 d . A -1
H86 H 0.3059 0.4037 0.9528 0.088 Uiso 1 1 calc R . .
C87 C 0.2153(6) 0.3090(5) 0.9051(4) 0.048(3) Uani 1 1 d . A -1
C88 C 0.1957(5) 0.2832(4) 0.8537(4) 0.045(3) Uani 1 1 d . A -1
C89 C 0.1510(6) 0.2153(5) 0.6967(5) 0.073(4) Uani 1 1 d . A -1
H89A H 0.1753 0.1812 0.6956 0.109 Uiso 1 1 calc R . .
H89B H 0.1689 0.2401 0.6712 0.109 Uiso 1 1 calc R . .
H89C H 0.1001 0.2102 0.6863 0.109 Uiso 1 1 calc R . .
C90 C 0.0869(7) 0.1682(5) 0.7879(5) 0.076(4) Uani 1 1 d . A -1
H90A H 0.0647 0.1668 0.7498 0.113 Uiso 1 1 calc R . .
H90B H 0.0503 0.1711 0.8120 0.113 Uiso 1 1 calc R . .
H90C H 0.1144 0.1358 0.7967 0.113 Uiso 1 1 calc R . .
C91 C 0.1848(7) 0.2957(6) 1.0535(5) 0.097(5) Uani 1 1 d . A -1
H91A H 0.2028 0.3185 1.0844 0.146 Uiso 1 1 calc R . .
H91B H 0.2014 0.2594 1.0609 0.146 Uiso 1 1 calc R . .
H91C H 0.1330 0.2963 1.0485 0.146 Uiso 1 1 calc R . .
C92 C 0.2819(8) 0.3872(7) 1.0547(6) 0.119(6) Uani 1 1 d . A -1
H92A H 0.2421 0.3933 1.0751 0.179 Uiso 1 1 calc R . .
H92B H 0.3025 0.4213 1.0461 0.179 Uiso 1 1 calc R . .
H92C H 0.3179 0.3658 1.0768 0.179 Uiso 1 1 calc R . .
C93 C 0.3882(10) 0.2711(6) 0.8630(6) 0.105(5) Uani 1 1 d . A -1
H93 H 0.3507 0.2495 0.8462 0.126 Uiso 1 1 calc R . .
C94 C 0.4536(14) 0.2459(7) 0.8897(8) 0.133(8) Uani 1 1 d . A -1
C95 C 0.5084(13) 0.2766(10) 0.9137(8) 0.135(8) Uani 1 1 d . A -1
C96 C 0.5006(11) 0.3326(8) 0.9141(7) 0.116(6) Uani 1 1 d . A -1
C97 C 0.5504(10) 0.3686(9) 0.9385(7) 0.123(7) Uani 1 1 d . A -1
H97 H 0.5940 0.3553 0.9565 0.148 Uiso 1 1 calc R . .
C98 C 0.5398(8) 0.4187(8) 0.9379(7) 0.113(6) Uani 1 1 d . A -1
H98 H 0.5748 0.4409 0.9572 0.135 Uiso 1 1 calc R . .
C99 C 0.4769(7) 0.4429(6) 0.9091(5) 0.076(4) Uani 1 1 d . A -1
C100 C 0.4659(8) 0.4991(6) 0.9052(5) 0.086(4) Uani 1 1 d . A -1
C101 C 0.4024(7) 0.5166(5) 0.8755(5) 0.071(4) Uani 1 1 d . A -1
C102 C 0.3526(6) 0.4783(5) 0.8545(5) 0.060(3) Uani 1 1 d . A -1
H102 H 0.3091 0.4904 0.8353 0.073 Uiso 1 1 calc R . .
C103 C 0.4241(7) 0.4102(5) 0.8847(5) 0.063(3) Uani 1 1 d . A -1
C104 C 0.4346(8) 0.3541(6) 0.8868(5) 0.078(4) Uani 1 1 d . A -1
C105 C 0.4499(13) 0.1844(6) 0.8865(8) 0.190(11) Uani 1 1 d . A -1
H10G H 0.4734 0.1720 0.8560 0.284 Uiso 1 1 calc R . .
H10H H 0.4003 0.1732 0.8809 0.284 Uiso 1 1 calc R . .
H10I H 0.4735 0.1693 0.9207 0.284 Uiso 1 1 calc R . .
C106 C 0.5740(13) 0.2494(8) 0.9409(8) 0.197(12) Uani 1 1 d . A -1
H10J H 0.5783 0.2550 0.9804 0.295 Uiso 1 1 calc R . .
H10K H 0.6155 0.2641 0.9268 0.295 Uiso 1 1 calc R . .
H10L H 0.5708 0.2113 0.9330 0.295 Uiso 1 1 calc R . .
C107 C 0.5190(8) 0.5389(6) 0.9316(7) 0.113(6) Uani 1 1 d . A -1
H10D H 0.5320 0.5634 0.9038 0.169 Uiso 1 1 calc R . .
H10E H 0.5614 0.5202 0.9486 0.169 Uiso 1 1 calc R . .
H10F H 0.4983 0.5588 0.9596 0.169 Uiso 1 1 calc R . .
C108 C 0.3852(7) 0.5747(5) 0.8670(6) 0.088(4) Uani 1 1 d . A -1
H10A H 0.3814 0.5914 0.9023 0.132 Uiso 1 1 calc R . .
H10B H 0.3402 0.5784 0.8431 0.132 Uiso 1 1 calc R . .
H10C H 0.4228 0.5920 0.8501 0.132 Uiso 1 1 calc R . .
C3S C -0.2359(6) 0.4790(5) 0.5160(6) 0.088(4) Uani 1 1 d . A -1
H59A H -0.2262 0.5138 0.5010 0.132 Uiso 1 1 calc R . .
H59B H -0.2653 0.4834 0.5453 0.132 Uiso 1 1 calc R . .
H59C H -0.2609 0.4569 0.4870 0.132 Uiso 1 1 calc R . .

loop_
_atom_site_aniso_label
_atom_site_aniso_U_11
_atom_site_aniso_U_22
_atom_site_aniso_U_33
_atom_site_aniso_U_23
_atom_site_aniso_U_13
_atom_site_aniso_U_12
Co1 0.0275(8) 0.0620(10) 0.0388(9) 0.0096(7) 0.0082(7) -0.0016(7)
Co2 0.0480(10) 0.0448(9) 0.0400(9) 0.0064(6) 0.0075(7) -0.0005(7)
Co3 0.0331(9) 0.0406(9) 0.0534(10) 0.0031(7) 0.0141(7) -0.0016(6)
Fe1 0.0351(10) 0.0533(10) 0.0518(10) 0.0086(7) 0.0077(8) 0.0006(7)
Fe2 0.0527(11) 0.0538(10) 0.0447(10) 0.0035(7) 0.0191(8) 0.0115(8)
N1 0.066(7) 0.098(9) 0.069(8) 0.019(7) 0.002(6) -0.007(6)
N2 0.047(6) 0.067(7) 0.097(8) 0.021(6) 0.004(6) 0.007(5)
N3 0.039(7) 0.098(8) 0.102(9) 0.002(6) 0.013(6) 0.007(6)
N4 0.033(6) 0.064(6) 0.039(5) 0.013(4) 0.005(4) -0.001(5)
N5 0.043(6) 0.052(6) 0.045(6) 0.008(5) 0.002(5) 0.002(4)
N6 0.038(6) 0.062(7) 0.063(6) 0.008(5) 0.026(5) 0.004(5)
N7 0.029(5) 0.061(6) 0.049(6) 0.030(5) 0.008(5) 0.006(4)
N8 0.042(6) 0.050(6) 0.049(6) 0.010(5) 0.015(5) 0.003(5)
N9 0.048(6) 0.044(5) 0.048(6) -0.004(4) 0.007(5) 0.003(4)
N10 0.090(8) 0.070(7) 0.061(7) 0.000(6) 0.016(6) 0.028(6)
N11 0.081(9) 0.125(10) 0.112(10) 0.030(8) 0.058(8) 0.031(8)
N12 0.129(11) 0.073(8) 0.063(8) 0.006(6) 0.029(7) 0.026(7)
N13 0.026(5) 0.054(6) 0.059(6) 0.010(5) -0.003(5) -0.005(4)
N14 0.028(6) 0.064(6) 0.062(7) -0.005(5) 0.012(5) -0.004(4)
N15 0.031(5) 0.068(6) 0.028(5) 0.002(5) 0.013(4) 0.004(4)
N16 0.038(5) 0.067(6) 0.024(5) 0.000(4) 0.005(4) -0.003(5)
N17 0.033(5) 0.056(5) 0.038(6) 0.002(5) 0.007(4) -0.006(4)
N18 0.066(7) 0.067(6) 0.034(6) -0.009(5) 0.009(5) -0.016(5)
N19 0.114(10) 0.050(7) 0.056(7) 0.011(5) 0.024(7) 0.026(7)
N20 0.060(7) 0.049(6) 0.051(6) 0.005(5) 0.011(5) 0.003(5)
N21 0.030(5) 0.041(6) 0.054(6) 0.006(4) 0.015(4) -0.001(4)
N22 0.040(6) 0.046(6) 0.064(6) 0.006(5) 0.007(5) -0.001(4)
N23 0.027(6) 0.058(6) 0.065(7) -0.003(5) 0.018(5) -0.004(4)
N24 0.036(6) 0.061(6) 0.067(7) -0.003(5) 0.004(5) 0.000(5)
C1 0.057(8) 0.057(7) 0.055(8) 0.006(6) 0.005(7) -0.002(6)
C2 0.021(6) 0.080(9) 0.070(8) 0.013(7) 0.004(6) 0.002(6)
C3 0.064(9) 0.046(7) 0.060(8) 0.010(5) 0.013(7) 0.000(6)
C4 0.051(8) 0.050(7) 0.035(7) 0.006(5) 0.009(6) -0.002(6)
C5 0.035(6) 0.039(6) 0.047(8) 0.008(5) -0.003(6) -0.002(5)
C6 0.022(6) 0.060(8) 0.038(6) 0.003(6) 0.003(5) 0.002(5)
C7 0.036(7) 0.056(7) 0.041(7) 0.011(6) 0.016(6) 0.005(6)
C8 0.041(7) 0.054(7) 0.048(7) -0.004(6) 0.019(6) -0.002(6)
C9 0.053(8) 0.046(7) 0.039(7) -0.001(5) 0.010(6) 0.004(6)
C10 0.052(7) 0.060(8) 0.052(8) -0.008(6) 0.017(6) 0.012(6)
C11 0.052(8) 0.103(10) 0.057(8) 0.019(7) 0.032(7) 0.025(7)
C12 0.095(11) 0.068(9) 0.050(8) 0.001(7) 0.028(8) 0.028(7)
C13 0.038(8) 0.060(7) 0.081(9) -0.017(6) 0.022(7) -0.017(6)
C14 0.056(9) 0.075(9) 0.095(11) -0.027(8) 0.033(9) -0.014(7)
C15 0.055(9) 0.076(9) 0.095(11) -0.036(8) 0.049(9) -0.022(7)
C16 0.091(11) 0.059(8) 0.052(8) -0.009(7) 0.026(8) -0.033(8)
C17 0.110(13) 0.085(10) 0.060(10) -0.019(8) 0.039(9) -0.035(9)
C18 0.119(13) 0.071(9) 0.058(9) -0.002(7) 0.012(9) -0.022(9)
C19 0.070(10) 0.076(9) 0.050(8) 0.003(7) 0.015(7) -0.002(7)
C20 0.095(12) 0.053(8) 0.064(9) -0.002(7) -0.006(9) -0.008(8)
C21 0.049(8) 0.065(8) 0.077(10) -0.009(7) -0.012(8) -0.005(7)
C22 0.035(8) 0.063(8) 0.076(9) -0.002(7) 0.005(6) -0.009(6)
C23 0.056(9) 0.064(8) 0.057(8) -0.011(7) 0.025(7) -0.013(7)
C24 0.041(8) 0.062(8) 0.070(9) -0.017(7) 0.017(7) -0.016(6)
C25 0.061(10) 0.113(12) 0.160(15) -0.030(11) 0.046(10) 0.001(9)
C26 0.100(12) 0.127(13) 0.128(13) -0.051(10) 0.088(11) -0.048(10)
C27 0.106(12) 0.116(12) 0.088(11) 0.021(10) -0.005(9) 0.013(10)
C28 0.051(8) 0.093(10) 0.085(10) 0.004(8) -0.001(7) 0.005(7)
C29 0.065(8) 0.039(8) 0.093(10) 0.006(7) -0.007(7) 0.002(6)
C30 0.080(10) 0.035(8) 0.117(12) 0.012(7) -0.021(9) 0.012(7)
C31 0.084(11) 0.049(9) 0.115(12) 0.001(7) -0.042(9) 0.000(7)
C32 0.079(10) 0.050(8) 0.080(9) 0.007(7) -0.006(8) -0.006(7)
C33 0.078(10) 0.052(9) 0.128(13) 0.009(8) -0.038(9) -0.008(7)
C34 0.076(10) 0.070(10) 0.082(10) -0.001(7) -0.032(8) 0.003(8)
C35 0.045(8) 0.057(8) 0.073(8) 0.007(6) 0.002(7) -0.002(6)
C36 0.062(9) 0.061(9) 0.076(9) 0.007(7) -0.001(7) 0.007(7)
C37 0.054(8) 0.044(7) 0.068(8) -0.010(6) -0.006(7) 0.008(6)
C38 0.052(8) 0.041(7) 0.051(7) 0.003(5) 0.013(6) 0.000(6)
C39 0.037(7) 0.053(8) 0.053(7) 0.006(6) 0.002(6) -0.004(6)
C40 0.048(8) 0.038(7) 0.056(7) 0.005(6) 0.004(6) -0.001(6)
C41 0.120(13) 0.055(9) 0.177(17) 0.001(9) -0.063(12) 0.008(8)
C42 0.154(16) 0.040(8) 0.189(18) -0.008(9) -0.084(14) -0.020(9)
C43 0.069(10) 0.088(11) 0.164(16) 0.007(10) -0.038(10) 0.024(8)
C44 0.090(10) 0.054(8) 0.098(11) 0.017(7) -0.028(8) 0.017(7)
C45 0.034(7) 0.046(6) 0.054(8) 0.013(5) 0.007(6) 0.005(5)
C46 0.045(8) 0.061(7) 0.045(7) 0.021(6) 0.001(6) 0.000(6)
C47 0.066(9) 0.050(7) 0.064(8) 0.010(6) 0.021(7) -0.006(6)
C48 0.053(8) 0.043(6) 0.053(8) 0.011(6) -0.013(6) -0.002(6)
C49 0.057(8) 0.049(7) 0.060(8) 0.010(6) -0.006(7) 0.001(6)
C50 0.045(8) 0.054(7) 0.057(8) 0.010(6) -0.008(7) 0.003(6)
C51 0.032(7) 0.045(7) 0.081(10) -0.007(6) 0.013(7) -0.002(5)
C52 0.054(9) 0.065(9) 0.089(11) 0.001(8) -0.008(8) -0.001(7)
C53 0.025(7) 0.080(9) 0.113(12) -0.022(9) 0.024(8) -0.006(6)
C54 0.045(9) 0.086(9) 0.080(9) -0.012(7) 0.014(8) -0.009(7)
C55 0.025(7) 0.049(7) 0.064(9) 0.006(6) -0.005(6) 0.002(5)
C56 0.039(7) 0.046(7) 0.062(8) -0.001(6) 0.001(6) -0.008(5)
C57 0.070(9) 0.080(9) 0.080(9) 0.018(7) 0.035(8) -0.004(7)
C58 0.092(10) 0.064(8) 0.059(8) 0.021(6) 0.008(7) 0.008(7)
C60 0.045(9) 0.153(14) 0.146(15) -0.021(11) 0.051(9) -0.005(9)
C61 0.031(6) 0.075(8) 0.045(8) 0.003(6) 0.024(5) 0.001(6)
C62 0.043(7) 0.070(8) 0.039(7) 0.003(6) 0.008(6) -0.003(6)
C63 0.043(7) 0.073(8) 0.042(7) -0.008(6) 0.006(6) -0.009(6)
C64 0.040(7) 0.066(8) 0.040(7) 0.001(6) 0.008(5) -0.012(6)
C65 0.069(9) 0.084(9) 0.053(8) -0.003(7) 0.010(7) -0.038(7)
C66 0.091(10) 0.081(9) 0.032(7) -0.004(6) 0.030(6) -0.043(7)
C67 0.052(7) 0.061(7) 0.026(7) -0.003(6) 0.009(5) -0.023(6)
C68 0.068(8) 0.060(8) 0.046(8) 0.008(6) 0.013(6) -0.012(6)
C69 0.054(7) 0.075(8) 0.036(7) 0.004(6) 0.010(6) -0.010(6)
C70 0.045(7) 0.054(7) 0.054(8) 0.013(6) 0.009(6) -0.015(5)
C71 0.033(6) 0.058(7) 0.037(7) 0.006(6) 0.002(5) -0.014(5)
C72 0.033(6) 0.057(7) 0.036(7) 0.002(6) 0.000(5) -0.006(5)
C73 0.064(8) 0.088(9) 0.034(7) -0.006(6) 0.010(6) -0.012(7)
C74 0.084(10) 0.089(10) 0.064(9) -0.017(7) 0.027(7) -0.024(8)
C75 0.100(10) 0.090(9) 0.041(7) 0.004(6) 0.028(7) -0.036(8)
C76 0.085(9) 0.063(8) 0.037(7) -0.005(6) 0.014(6) -0.013(6)
C77 0.047(7) 0.069(8) 0.041(8) -0.008(6) 0.011(6) -0.010(6)
C78 0.046(7) 0.065(8) 0.041(7) 0.004(6) 0.012(6) -0.013(6)
C79 0.044(7) 0.057(7) 0.066(9) -0.009(7) 0.002(6) -0.012(6)
C80 0.036(7) 0.056(7) 0.071(9) 0.023(7) 0.012(6) -0.005(6)
C81 0.048(8) 0.074(8) 0.075(10) 0.020(8) 0.016(7) -0.015(6)
C82 0.068(9) 0.082(9) 0.055(9) 0.016(7) 0.020(7) -0.002(7)
C83 0.046(7) 0.076(9) 0.055(9) 0.004(7) 0.000(6) -0.004(6)
C84 0.058(9) 0.125(12) 0.045(9) 0.008(8) 0.011(7) 0.002(8)
C85 0.065(9) 0.126(12) 0.049(9) -0.018(8) 0.011(7) -0.018(9)
C86 0.071(9) 0.086(10) 0.066(10) -0.006(8) 0.022(8) -0.015(7)
C87 0.042(7) 0.069(8) 0.035(7) 0.010(6) 0.012(5) -0.003(6)
C88 0.044(7) 0.060(7) 0.031(7) 0.015(6) 0.007(6) 0.011(6)
C89 0.055(8) 0.102(10) 0.066(9) -0.017(7) 0.024(7) -0.028(7)
C90 0.073(9) 0.084(9) 0.072(9) 0.004(7) 0.018(7) -0.026(7)
C91 0.092(11) 0.157(14) 0.047(8) 0.018(8) 0.021(8) -0.013(10)
C92 0.098(12) 0.186(17) 0.072(11) -0.048(11) 0.005(9) -0.031(12)
C93 0.164(17) 0.064(11) 0.099(12) 0.022(8) 0.059(11) 0.024(10)
C94 0.22(2) 0.082(13) 0.104(15) 0.040(11) 0.031(15) 0.086(15)
C95 0.16(2) 0.129(19) 0.111(16) 0.011(13) -0.019(13) 0.043(16)
C96 0.146(18) 0.117(15) 0.083(12) 0.028(11) 0.008(12) 0.075(14)
C97 0.097(14) 0.134(17) 0.121(15) -0.024(13) -0.048(11) 0.030(13)
C98 0.079(12) 0.133(16) 0.115(14) -0.017(12) -0.025(10) 0.022(11)
C99 0.059(9) 0.089(11) 0.077(10) -0.013(8) 0.001(8) 0.011(8)
C100 0.074(11) 0.114(13) 0.068(10) -0.008(9) 0.008(8) 0.003(9)
C101 0.072(10) 0.082(10) 0.065(9) -0.006(7) 0.035(8) -0.002(8)
C102 0.058(8) 0.065(9) 0.061(8) -0.006(7) 0.018(6) -0.009(7)
C103 0.075(10) 0.070(9) 0.044(8) 0.006(6) 0.007(7) 0.014(8)
C104 0.084(11) 0.085(11) 0.065(9) -0.003(8) 0.006(8) 0.021(9)
C105 0.32(3) 0.077(13) 0.169(19) 0.029(12) 0.04(2) 0.096(16)
C106 0.25(3) 0.17(2) 0.157(19) 0.026(15) -0.024(18) 0.16(2)
C107 0.082(11) 0.118(13) 0.129(14) -0.035(11) -0.020(10) -0.015(10)
C108 0.089(10) 0.059(9) 0.118(12) 0.002(8) 0.019(9) -0.003(7)
C3S 0.043(8) 0.094(10) 0.119(12) -0.040(9) -0.019(8) 0.015(7)

loop_
_atom_type_symbol
_atom_type_description
_atom_type_scat_dispersion_real
_atom_type_scat_dispersion_imag
_atom_type_scat_source
C C 0.0033 0.0016 'International Tables Vol C Tables 4.2.6.8 and 6.1.1.4'
H H 0.0000 0.0000 'International Tables Vol C Tables 4.2.6.8 and 6.1.1.4'
N N 0.0061 0.0033 'International Tables Vol C Tables 4.2.6.8 and 6.1.1.4'
O O 0.0106 0.0060 'International Tables Vol C Tables 4.2.6.8 and 6.1.1.4'
Fe Fe 0.3463 0.8444 'International Tables Vol C Tables 4.2.6.8 and 6.1.1.4'
Co Co 0.3494 0.9721 'International Tables Vol C Tables 4.2.6.8 and 6.1.1.4'

loop_
_geom_angle_atom_site_label_1
_geom_angle_atom_site_label_2
_geom_angle_atom_site_label_3
_geom_angle
N4 Co1 N7 90.8(3)
N4 Co1 N13 90.5(3)
N7 Co1 N13 99.5(3)
N4 Co1 N14 167.8(3)
N7 Co1 N14 90.8(3)
N13 Co1 N14 77.3(3)
N4 Co1 N16 97.1(3)
N7 Co1 N16 91.2(3)
N13 Co1 N16 166.7(3)
N14 Co1 N16 94.9(3)
N4 Co1 N15 95.1(3)
N7 Co1 N15 166.5(3)
N13 Co1 N15 92.6(3)
N14 Co1 N15 86.0(3)
N16 Co1 N15 75.9(3)
N5 Co2 N8 94.3(3)
N5 Co2 N20 93.0(3)
N8 Co2 N20 91.6(4)
N5 Co2 N17 91.7(3)
N8 Co2 N17 91.6(3)
N20 Co2 N17 174.1(3)
N5 Co2 N19 90.1(4)
N8 Co2 N19 169.8(4)
N20 Co2 N19 79.0(4)
N17 Co2 N19 97.4(4)
N5 Co2 N18 168.6(4)
N8 Co2 N18 92.4(3)
N20 Co2 N18 96.1(4)
N17 Co2 N18 78.9(3)
N19 Co2 N18 84.9(4)
N9 Co3 N6 90.6(3)
N9 Co3 N23 173.4(4)
N6 Co3 N23 89.0(3)
N9 Co3 N21 96.9(3)
N6 Co3 N21 94.9(3)
N23 Co3 N21 89.6(4)
N9 Co3 N24 95.1(4)
N6 Co3 N24 99.0(3)
N23 Co3 N24 78.5(4)
N21 Co3 N24 161.5(3)
N9 Co3 N22 93.5(3)
N6 Co3 N22 172.5(3)
N23 Co3 N22 87.6(3)
N21 Co3 N22 78.4(3)
N24 Co3 N22 86.9(3)
C5 Fe1 C1 176.8(4)
C5 Fe1 C2 89.3(5)
C1 Fe1 C2 88.3(5)
C5 Fe1 C4 87.5(4)
C1 Fe1 C4 90.3(5)
C2 Fe1 C4 86.9(4)
C5 Fe1 C3 93.1(5)
C1 Fe1 C3 89.1(5)
C2 Fe1 C3 92.6(4)
C4 Fe1 C3 179.2(5)
C5 Fe1 C6 86.5(4)
C1 Fe1 C6 96.0(4)
C2 Fe1 C6 175.7(5)
C4 Fe1 C6 93.6(4)
C3 Fe1 C6 86.9(4)
C12 Fe2 C9 91.0(5)
C12 Fe2 C7 176.3(5)
C9 Fe2 C7 90.4(4)
C12 Fe2 C8 89.7(5)
C9 Fe2 C8 88.3(4)
C7 Fe2 C8 86.9(4)
C12 Fe2 C11 90.2(6)
C9 Fe2 C11 177.8(5)
C7 Fe2 C11 88.5(5)
C8 Fe2 C11 93.5(5)
C12 Fe2 C10 89.5(5)
C9 Fe2 C10 86.7(4)
C7 Fe2 C10 93.9(4)
C8 Fe2 C10 174.9(5)
C11 Fe2 C10 91.5(5)
C4 N4 Co1 156.4(8)
C5 N5 Co2 162.9(8)
C6 N6 Co3 158.9(9)
C7 N7 Co1 163.6(8)
C8 N8 Co2 161.2(8)
C9 N9 Co3 164.5(8)
C45 N13 C56 115.6(9)
C45 N13 Co1 130.8(7)
C56 N13 Co1 113.6(7)
C54 N14 C55 116.3(10)
C54 N14 Co1 128.3(9)
C55 N14 Co1 115.4(7)
C61 N15 C72 115.0(9)
C61 N15 Co1 129.2(7)
C72 N15 Co1 115.8(6)
C70 N16 C71 117.5(8)
C70 N16 Co1 126.5(7)
C71 N16 Co1 116.0(6)
C77 N17 C88 117.2(9)
C77 N17 Co2 128.6(7)
C88 N17 Co2 114.2(7)
C86 N18 C87 117.3(10)
C86 N18 Co2 128.9(9)
C87 N18 Co2 113.5(7)
C93 N19 C104 119.2(13)
C93 N19 Co2 127.4(12)
C104 N19 Co2 113.3(8)
C102 N20 C103 117.5(10)
C102 N20 Co2 128.2(8)
C103 N20 Co2 114.3(8)
C38 N21 C39 117.8(9)
C38 N21 Co3 128.8(7)
C39 N21 Co3 112.9(6)
C40 N22 C29 116.9(9)
C40 N22 Co3 113.7(7)
C29 N22 Co3 129.0(8)
C13 N23 C24 116.7(10)
C13 N23 Co3 129.5(9)
C24 N23 Co3 113.9(7)
C22 N24 C23 117.6(10)
C22 N24 Co3 127.7(8)
C23 N24 Co3 114.6(8)
N1 C1 Fe1 176.4(11)
N2 C2 Fe1 177.6(11)
N3 C3 Fe1 177.4(10)
N4 C4 Fe1 177.5(10)
N5 C5 Fe1 175.9(9)
N6 C6 Fe1 171.7(9)
N7 C7 Fe2 173.7(9)
N8 C8 Fe2 174.4(9)
N9 C9 Fe2 178.2(10)
N10 C10 Fe2 176.3(11)
N11 C11 Fe2 177.5(14)
N12 C12 Fe2 178.8(12)
N23 C13 C14 126.8(13)
C15 C14 C13 119.4(13)
C15 C14 C25 119.4(13)
C13 C14 C25 121.2(15)
C14 C15 C16 116.4(11)
C14 C15 C26 123.0(14)
C16 C15 C26 120.6(15)
C15 C16 C17 125.4(13)
C15 C16 C24 119.3(12)
C17 C16 C24 115.4(13)
C18 C17 C16 121.8(13)
C19 C18 C17 121.9(13)
C23 C19 C18 117.7(13)
C23 C19 C20 118.5(11)
C18 C19 C20 123.7(13)
C21 C20 C19 117.9(11)
C21 C20 C27 121.7(14)
C19 C20 C27 120.4(13)
C22 C21 C20 118.9(12)
C22 C21 C28 118.4(13)
C20 C21 C28 122.6(12)
N24 C22 C21 124.5(11)
N24 C23 C19 122.6(11)
N24 C23 C24 114.3(11)
C19 C23 C24 123.0(12)
N23 C24 C23 118.6(11)
N23 C24 C16 121.5(11)
C23 C24 C16 119.9(13)
N22 C29 C30 123.2(11)
C31 C30 C29 121.1(11)
C31 C30 C41 120.8(12)
C29 C30 C41 117.8(12)
C30 C31 C32 116.8(11)
C30 C31 C42 122.1(11)
C32 C31 C42 121.0(12)
C40 C32 C31 118.8(11)
C40 C32 C33 118.4(11)
C31 C32 C33 122.7(11)
C34 C33 C32 120.2(12)
C33 C34 C35 123.7(12)
C39 C35 C36 119.2(10)
C39 C35 C34 115.6(10)
C36 C35 C34 125.1(11)
C37 C36 C35 117.7(11)
C37 C36 C43 121.1(11)
C35 C36 C43 121.2(12)
C36 C37 C38 119.7(10)
C36 C37 C44 123.0(10)
C38 C37 C44 117.3(10)
N21 C38 C37 124.0(10)
N21 C39 C35 121.5(9)
N21 C39 C40 117.6(9)
C35 C39 C40 120.9(10)
N22 C40 C32 123.0(10)
N22 C40 C39 115.9(9)
C32 C40 C39 121.1(10)
N13 C45 C46 126.1(10)
C47 C46 C45 118.4(10)
C47 C46 C57 124.0(10)
C45 C46 C57 117.5(10)
C46 C47 C48 119.1(10)
C46 C47 C58 123.6(11)
C48 C47 C58 117.3(11)
C47 C48 C56 118.6(10)
C47 C48 C49 124.4(11)
C56 C48 C49 116.9(11)
C50 C49 C48 122.3(11)
C49 C50 C51 122.7(11)
C52 C51 C50 123.8(11)
C52 C51 C55 116.9(11)
C50 C51 C55 119.3(11)
C51 C52 C53 119.9(11)
C51 C52 C3S 123.2(13)
C53 C52 C3S 116.9(13)
C52 C53 C54 118.0(11)
C52 C53 C60 127.1(13)
C54 C53 C60 114.7(13)
N14 C54 C53 123.5(12)
N14 C55 C51 125.3(10)
N14 C55 C56 116.6(9)
C51 C55 C56 118.1(11)
N13 C56 C48 122.2(10)
N13 C56 C55 117.1(10)
C48 C56 C55 120.7(10)
N15 C61 C62 125.1(9)
C63 C62 C61 119.3(10)
C63 C62 C73 122.1(10)
C61 C62 C73 118.6(10)
C62 C63 C64 117.8(10)
C62 C63 C74 119.9(10)
C64 C63 C74 122.2(10)
C72 C64 C63 118.6(9)
C72 C64 C65 118.0(10)
C63 C64 C65 123.4(10)
C66 C65 C64 120.8(11)
C65 C66 C67 122.4(10)
C68 C67 C71 119.9(9)
C68 C67 C66 123.0(9)
C71 C67 C66 117.1(9)
C67 C68 C69 119.8(10)
C67 C68 C75 121.7(10)
C69 C68 C75 118.5(10)
C68 C69 C70 116.5(10)
C68 C69 C76 125.2(10)
C70 C69 C76 118.3(10)
N16 C70 C69 124.3(10)
N16 C71 C67 121.9(9)
N16 C71 C72 116.2(9)
C67 C71 C72 121.9(10)
N15 C72 C64 124.1(9)
N15 C72 C71 116.0(9)
C64 C72 C71 119.9(9)
N17 C77 C78 124.8(10)
C79 C78 C77 119.3(10)
C79 C78 C89 122.0(10)
C77 C78 C89 118.7(10)
C78 C79 C80 117.2(10)
C78 C79 C90 121.7(11)
C80 C79 C90 121.1(11)
C88 C80 C79 119.7(10)
C88 C80 C81 115.4(11)
C79 C80 C81 124.8(11)
C82 C81 C80 123.2(11)
C81 C82 C83 121.1(11)
C87 C83 C82 118.5(11)
C87 C83 C84 116.8(11)
C82 C83 C84 124.7(12)
C85 C84 C83 118.2(11)
C85 C84 C91 123.0(13)
C83 C84 C91 118.7(13)
C84 C85 C86 117.9(12)
C84 C85 C92 120.3(13)
C86 C85 C92 121.8(14)
N18 C86 C85 126.5(12)
N18 C87 C83 123.2(10)
N18 C87 C88 117.9(9)
C83 C87 C88 118.9(11)
N17 C88 C80 121.7(10)
N17 C88 C87 115.4(10)
C80 C88 C87 122.8(10)
N19 C93 C94 120.8(17)
C95 C94 C93 120.0(16)
C95 C94 C105 128(2)
C93 C94 C105 112(2)
C94 C95 C96 119.3(19)
C94 C95 C106 118(2)
C96 C95 C106 122(2)
C97 C96 C95 125.7(18)
C97 C96 C104 117.3(16)
C95 C96 C104 117(2)
C98 C97 C96 122.7(17)
C97 C98 C99 122.9(17)
C103 C99 C100 118.0(12)
C103 C99 C98 118.2(14)
C100 C99 C98 123.8(15)
C101 C100 C99 117.0(13)
C101 C100 C107 120.1(14)
C99 C100 C107 122.9(13)
C100 C101 C102 118.2(13)
C100 C101 C108 122.3(13)
C102 C101 C108 119.4(13)
N20 C102 C101 124.6(12)
N20 C103 C99 124.4(12)
N20 C103 C104 116.5(13)
C99 C103 C104 119.0(13)
N19 C104 C103 116.7(12)
N19 C104 C96 123.6(15)
C103 C104 C96 119.7(16)

loop_
_geom_bond_atom_site_label_1
_geom_bond_atom_site_label_2
_geom_bond_distance
Co1 N4 2.039(9)
Co1 N7 2.092(11)
Co1 N13 2.124(9)
Co1 N14 2.128(9)
Co1 N16 2.135(8)
Co1 N15 2.143(8)
Co2 N5 2.002(10)
Co2 N8 2.021(9)
Co2 N20 2.069(9)
Co2 N17 2.075(8)
Co2 N19 2.075(10)
Co2 N18 2.088(9)
Co3 N9 2.011(10)
Co3 N6 2.043(11)
Co3 N23 2.077(9)
Co3 N21 2.082(8)
Co3 N24 2.085(9)
Co3 N22 2.130(8)
Fe1 C5 1.899(12)
Fe1 C1 1.909(14)
Fe1 C2 1.914(14)
Fe1 C4 1.926(13)
Fe1 C3 1.929(14)
Fe1 C6 1.942(12)
Fe2 C12 1.882(14)
Fe2 C9 1.885(12)
Fe2 C7 1.903(13)
Fe2 C8 1.916(12)
Fe2 C11 1.921(13)
Fe2 C10 1.925(13)
N1 C1 1.150(13)
N2 C2 1.174(13)
N3 C3 1.177(14)
N4 C4 1.137(12)
N5 C5 1.162(12)
N6 C6 1.167(12)
N7 C7 1.148(12)
N8 C8 1.156(12)
N9 C9 1.170(12)
N10 C10 1.174(13)
N11 C11 1.136(14)
N12 C12 1.162(14)
N13 C45 1.352(12)
N13 C56 1.369(13)
N14 C54 1.328(13)
N14 C55 1.327(13)
N15 C61 1.340(12)
N15 C72 1.361(12)
N16 C70 1.331(13)
N16 C71 1.359(12)
N17 C77 1.308(12)
N17 C88 1.367(12)
N18 C86 1.279(14)
N18 C87 1.337(13)
N19 C93 1.333(15)
N19 C104 1.353(16)
N20 C102 1.303(13)
N20 C103 1.336(14)
N21 C38 1.302(12)
N21 C39 1.378(12)
N22 C40 1.342(13)
N22 C29 1.355(13)
N23 C13 1.297(13)
N23 C24 1.328(14)
N24 C22 1.346(13)
N24 C23 1.361(13)
C13 C14 1.378(16)
C14 C15 1.377(18)
C14 C25 1.490(18)
C15 C16 1.394(18)
C15 C26 1.482(17)
C16 C17 1.445(18)
C16 C24 1.460(16)
C17 C18 1.417(19)
C18 C19 1.400(17)
C19 C23 1.384(16)
C19 C20 1.444(18)
C20 C21 1.388(17)
C20 C27 1.498(17)
C21 C22 1.374(16)
C21 C28 1.521(16)
C23 C24 1.434(16)
C29 C30 1.363(16)
C30 C31 1.353(16)
C30 C41 1.549(16)
C31 C32 1.435(16)
C31 C42 1.492(16)
C32 C40 1.379(15)
C32 C33 1.439(17)
C33 C34 1.334(16)
C34 C35 1.460(16)
C35 C39 1.394(14)
C35 C36 1.415(15)
C36 C37 1.361(15)
C36 C43 1.504(16)
C37 C38 1.401(14)
C37 C44 1.540(15)
C39 C40 1.438(14)
C45 C46 1.385(14)
C46 C47 1.367(15)
C46 C57 1.502(15)
C47 C48 1.412(15)
C47 C58 1.520(15)
C48 C56 1.428(15)
C48 C49 1.432(15)
C49 C50 1.304(15)
C50 C51 1.411(15)
C51 C52 1.374(17)
C51 C55 1.413(14)
C52 C53 1.378(17)
C52 C3S 1.541(16)
C53 C54 1.422(17)
C53 C60 1.547(17)
C55 C56 1.437(15)
C61 C62 1.395(14)
C62 C63 1.376(14)
C62 C73 1.507(14)
C63 C64 1.404(14)
C63 C74 1.484(15)
C64 C72 1.403(13)
C64 C65 1.439(14)
C65 C66 1.362(14)
C66 C67 1.435(14)
C67 C68 1.373(14)
C67 C71 1.380(13)
C68 C69 1.392(14)
C68 C75 1.541(14)
C69 C70 1.407(14)
C69 C76 1.498(14)
C71 C72 1.436(14)
C77 C78 1.387(14)
C78 C79 1.373(14)
C78 C89 1.495(15)
C79 C80 1.409(15)
C79 C90 1.498(15)
C80 C88 1.390(15)
C80 C81 1.448(15)
C81 C82 1.339(16)
C82 C83 1.426(16)
C83 C87 1.409(14)
C83 C84 1.431(16)
C84 C85 1.371(18)
C84 C91 1.510(16)
C85 C86 1.384(17)
C85 C92 1.515(17)
C87 C88 1.432(14)
C93 C94 1.47(2)
C94 C95 1.37(3)
C94 C105 1.55(2)
C95 C96 1.42(2)
C95 C106 1.50(2)
C96 C97 1.39(2)
C96 C104 1.45(2)
C97 C98 1.28(2)
C98 C99 1.447(19)
C99 C103 1.378(17)
C99 C100 1.432(18)
C100 C101 1.402(17)
C100 C107 1.511(19)
C101 C102 1.405(16)
C101 C108 1.512(16)
C103 C104 1.430(17)
